data_4027539
loop_
_publ_author_name
'Chintakunta Ramesh'
'Po-Min Lei'
'Donala Janreddy'
'Veerababurao Kavala'
'Chun-Wei Kuo'
'Ching-Fa Yao'

_publ_section_title
;
 Synthesis of Indolylquinolines, Indolylacridines, and
 Indolylcyclopenta[b]quinolines from the Baylis-Hillman Adducts: An in
 Situ [1,3]-Sigmatropic Rearrangement of an Indole Nucleus To Access
 Indolylacridines and Indolylcyclopenta[b]quinolines
;
_journal_name_full 'Journal of Organic Chemistry'
_journal_page_first 8451
_journal_page_last 8464
_journal_paper_doi 10.1021/jo301313m
_journal_volume 77
_journal_year 2012
_chemical_formula_moiety 'C22 H20 N2 O3'
_chemical_formula_sum 'C22 H20 N2 O3'
_chemical_formula_weight 360.40
_chemical_name_systematic
;
 ?
;
_space_group_IT_number 14
_symmetry_cell_setting monoclinic
_symmetry_space_group_name_Hall '-P 2yn'
_symmetry_space_group_name_H-M 'P 1 21/n 1'
_atom_sites_solution_hydrogens geom
_atom_sites_solution_primary direct
_atom_sites_solution_secondary difmap
_audit_creation_method SHELXL-97
_cell_angle_alpha 90.00
_cell_angle_beta 91.1850(10)
_cell_angle_gamma 90.00
_cell_formula_units_Z 4
_cell_length_a 7.4004(2)
_cell_length_b 13.9268(3)
_cell_length_c 17.7637(5)
_cell_measurement_reflns_used 10195
_cell_measurement_temperature 293(2)
_cell_measurement_theta_max 25.028
_cell_measurement_theta_min 2.037
_cell_volume 1830.40(8)
_computing_cell_refinement 'HKL Scalepack (Otwinowski & Minor 1997)'
_computing_data_collection 'Collect (Nonius BV, 1997-2000)'
_computing_data_reduction 'HKL Denzo and Scalepack'
_computing_molecular_graphics 'Ortep-3 for Windows (Farrugia, 1997)'
_computing_publication_material 'WinGX publication routines (Farrugia, 1999)'
_computing_structure_refinement 'SHELXL-97 (Sheldrick, 1997)'
_computing_structure_solution 'SHELXS-86 (Sheldrick, 1986)'
_diffrn_ambient_temperature 293(2)
_diffrn_detector_area_resol_mean 9
_diffrn_measured_fraction_theta_full 0.998
_diffrn_measured_fraction_theta_max 0.998
_diffrn_measurement_device_type KappaCCD
_diffrn_measurement_method 'CCD rotation images, thick slices'
_diffrn_radiation_monochromator graphite
_diffrn_radiation_source 'fine-focus sealed tube'
_diffrn_radiation_type MoK\a
_diffrn_radiation_wavelength 0.71073
_diffrn_reflns_av_R_equivalents 0.0670
_diffrn_reflns_av_sigmaI/netI 0.0516
_diffrn_reflns_limit_h_max 8
_diffrn_reflns_limit_h_min -8
_diffrn_reflns_limit_k_max 16
_diffrn_reflns_limit_k_min -16
_diffrn_reflns_limit_l_max 21
_diffrn_reflns_limit_l_min -21
_diffrn_reflns_number 12761
_diffrn_reflns_theta_full 25.02
_diffrn_reflns_theta_max 25.02
_diffrn_reflns_theta_min 2.29
_exptl_absorpt_coefficient_mu 0.088
_exptl_absorpt_correction_T_max 1.2351
_exptl_absorpt_correction_T_min 0.8321
_exptl_absorpt_correction_type multi-scan
_exptl_absorpt_process_details
;
 ?
;
_exptl_crystal_colour 'pale yellow'
_exptl_crystal_density_diffrn 1.308
_exptl_crystal_description prism
_exptl_crystal_F_000 760
_exptl_crystal_size_max 0.28
_exptl_crystal_size_mid 0.12
_exptl_crystal_size_min 0.03
_refine_diff_density_max 0.342
_refine_diff_density_min -0.250
_refine_diff_density_rms 0.054
_refine_ls_extinction_method none
_refine_ls_goodness_of_fit_ref 1.039
_refine_ls_hydrogen_treatment fixed
_refine_ls_matrix_type full
_refine_ls_number_parameters 243
_refine_ls_number_reflns 3226
_refine_ls_number_restraints 0
_refine_ls_restrained_S_all 1.039
_refine_ls_R_factor_all 0.1078
_refine_ls_R_factor_gt 0.0675
_refine_ls_shift/su_max 0.000
_refine_ls_shift/su_mean 0.000
_refine_ls_structure_factor_coef Fsqd
_refine_ls_weighting_details 'calc w=1/[\s^2^(Fo^2^)+(0.1137P)^2^+0.4358P] where P=(Fo^2^+2Fc^2^)/3'
_refine_ls_weighting_scheme calc
_refine_ls_wR_factor_gt 0.1778
_refine_ls_wR_factor_ref 0.2044
_reflns_number_gt 2109
_reflns_number_total 3226
_reflns_threshold_expression >2sigma(I)
_cod_data_source_file jo301313m_si_001.cif
_cod_data_source_block 9999
_cod_original_sg_symbol_H-M 'P 21/n'
_cod_database_code 4027539

loop_
_symmetry_equiv_pos_as_xyz
'x, y, z'
'-x+1/2, y+1/2, -z+1/2'
'-x, -y, -z'
'x-1/2, -y-1/2, z-1/2'

loop_
_atom_site_label
_atom_site_type_symbol
_atom_site_fract_x
_atom_site_fract_y
_atom_site_fract_z
_atom_site_U_iso_or_equiv
_atom_site_adp_type
_atom_site_occupancy
_atom_site_symmetry_multiplicity
_atom_site_calc_flag
_atom_site_refinement_flags
_atom_site_disorder_assembly
_atom_site_disorder_group
C1 C 0.3415(4) 0.2749(2) 0.67014(14) 0.0476(7) Uani 1 1 d . . .
C2 C 0.2533(4) 0.1881(2) 0.66150(17) 0.0573(8) Uani 1 1 d . . .
H2 H 0.1641 0.1801 0.6244 0.069 Uiso 1 1 calc R . .
C3 C 0.3000(5) 0.1133(2) 0.70901(18) 0.0636(9) Uani 1 1 d . . .
H3 H 0.2407 0.0546 0.7049 0.076 Uiso 1 1 calc R . .
C4 C 0.4339(5) 0.1262(2) 0.76209(17) 0.0615(9) Uani 1 1 d . . .
H4 H 0.4668 0.0757 0.7937 0.074 Uiso 1 1 calc R . .
C5 C 0.5207(4) 0.2132(2) 0.76922(15) 0.0510(8) Uani 1 1 d . . .
H5 H 0.6105 0.2200 0.8062 0.061 Uiso 1 1 calc R . .
C6 C 0.4795(4) 0.29137(19) 0.72328(13) 0.0422(7) Uani 1 1 d . . .
C7 C 0.5879(4) 0.38501(19) 0.72508(14) 0.0446(7) Uani 1 1 d . . .
H7 H 0.5013 0.4366 0.7346 0.054 Uiso 1 1 calc R . .
C8 C 0.7266(4) 0.38774(19) 0.78962(15) 0.0468(7) Uani 1 1 d . A .
C9 C 0.6639(5) 0.4261(2) 0.86208(17) 0.0635(9) Uani 1 1 d . . .
C10' C 0.8148(13) 0.4458(7) 0.9204(5) 0.072(3) Uiso 0.45 1 d P A 1
H10A H 0.8832 0.5020 0.9060 0.086 Uiso 0.45 1 calc PR A 1
H10B H 0.7634 0.4578 0.9693 0.086 Uiso 0.45 1 calc PR A 1
C11' C 0.9343(11) 0.3612(6) 0.9243(4) 0.0668(19) Uiso 0.45 1 d P A 1
H11A H 0.8644 0.3031 0.9311 0.080 Uiso 0.45 1 calc PR A 1
H11B H 1.0206 0.3672 0.9659 0.080 Uiso 0.45 1 calc PR A 1
C10 C 0.7833(9) 0.4074(6) 0.9321(4) 0.0643(19) Uiso 0.55 1 d P A 2
H10C H 0.7681 0.3418 0.9492 0.077 Uiso 0.55 1 calc PR A 2
H10D H 0.7501 0.4504 0.9725 0.077 Uiso 0.55 1 calc PR A 2
C11 C 0.9820(9) 0.4250(5) 0.9103(4) 0.0727(17) Uiso 0.55 1 d P A 2
H11C H 0.9966 0.4913 0.8948 0.087 Uiso 0.55 1 calc PR A 2
H11D H 1.0608 0.4137 0.9537 0.087 Uiso 0.55 1 calc PR A 2
C12 C 1.0352(5) 0.3588(3) 0.8465(2) 0.0774(11) Uani 1 1 d . . .
H12A H 1.1140 0.4141 0.8426 0.093 Uiso 1 1 d R A .
H12B H 1.1087 0.3013 0.8432 0.093 Uiso 1 1 d R . .
C13 C 0.8971(4) 0.3598(2) 0.78376(18) 0.0619(8) Uani 1 1 d . A .
H13 H 0.9338 0.3390 0.7367 0.074 Uiso 1 1 calc R . .
C14 C 0.6657(4) 0.40490(19) 0.64875(15) 0.0454(7) Uani 1 1 d . . .
C15 C 0.6618(4) 0.4929(2) 0.61412(16) 0.0536(8) Uani 1 1 d . . .
C16 C 0.5844(5) 0.5858(2) 0.6388(2) 0.0735(10) Uani 1 1 d . . .
H16A H 0.6052 0.6338 0.6012 0.110 Uiso 1 1 calc R . .
H16B H 0.6411 0.6050 0.6855 0.110 Uiso 1 1 calc R . .
H16C H 0.4568 0.5786 0.6456 0.110 Uiso 1 1 calc R . .
C17 C 0.7878(4) 0.3914(2) 0.53239(16) 0.0561(8) Uani 1 1 d . . .
C18 C 0.8617(5) 0.3504(3) 0.46923(18) 0.0757(10) Uani 1 1 d . . .
H18 H 0.8888 0.3872 0.4272 0.091 Uiso 1 1 calc R . .
C19 C 0.8934(5) 0.2538(3) 0.47081(19) 0.0780(11) Uani 1 1 d . . .
H19 H 0.9412 0.2241 0.4288 0.094 Uiso 1 1 calc R . .
C20 C 0.8554(5) 0.1988(3) 0.5341(2) 0.0689(10) Uani 1 1 d . . .
H20 H 0.8802 0.1334 0.5339 0.083 Uiso 1 1 calc R . .
C21 C 0.7818(4) 0.2400(2) 0.59709(16) 0.0559(8) Uani 1 1 d . . .
H21 H 0.7570 0.2026 0.6390 0.067 Uiso 1 1 calc R . .
C22 C 0.7446(4) 0.3389(2) 0.59724(15) 0.0477(7) Uani 1 1 d . . .
N1 N 0.2838(3) 0.3517(2) 0.61866(15) 0.0561(7) Uani 1 1 d . . .
N2 N 0.7374(4) 0.4844(2) 0.54460(14) 0.0659(8) Uani 1 1 d . . .
H2' H 0.7510 0.5308 0.5133 0.079 Uiso 1 1 calc R . .
O1 O 0.2830(4) 0.33477(18) 0.55148(13) 0.0808(8) Uani 1 1 d . . .
O2 O 0.2353(3) 0.42823(18) 0.64543(14) 0.0763(7) Uani 1 1 d . . .
O3 O 0.5117(4) 0.4582(2) 0.86914(13) 0.0888(8) Uani 1 1 d . A .

loop_
_atom_site_aniso_label
_atom_site_aniso_U_11
_atom_site_aniso_U_22
_atom_site_aniso_U_33
_atom_site_aniso_U_23
_atom_site_aniso_U_13
_atom_site_aniso_U_12
C1 0.0460(17) 0.0506(17) 0.0459(15) 0.0039(12) -0.0036(13) -0.0017(14)
C2 0.0490(18) 0.062(2) 0.0602(18) -0.0035(15) -0.0103(15) -0.0108(15)
C3 0.072(2) 0.0523(19) 0.067(2) 0.0010(15) 0.0033(17) -0.0183(16)
C4 0.075(2) 0.054(2) 0.0555(18) 0.0125(14) 0.0012(17) -0.0091(17)
C5 0.0540(19) 0.0530(18) 0.0457(15) 0.0037(13) -0.0029(13) -0.0033(14)
C6 0.0403(16) 0.0477(16) 0.0385(14) -0.0014(12) -0.0010(12) 0.0011(12)
C7 0.0452(16) 0.0426(16) 0.0456(14) 0.0015(12) -0.0087(12) 0.0016(13)
C8 0.0511(19) 0.0403(16) 0.0486(16) 0.0031(12) -0.0101(13) -0.0043(13)
C9 0.068(2) 0.064(2) 0.0571(19) -0.0069(15) -0.0154(17) 0.0031(18)
C12 0.058(2) 0.083(3) 0.089(2) -0.002(2) -0.0260(19) 0.0031(19)
C13 0.055(2) 0.072(2) 0.0575(18) -0.0005(15) -0.0103(15) -0.0008(17)
C14 0.0447(17) 0.0432(16) 0.0478(15) 0.0037(12) -0.0089(12) -0.0048(13)
C15 0.0524(19) 0.0521(19) 0.0557(18) 0.0096(14) -0.0136(15) -0.0091(14)
C16 0.081(3) 0.0464(19) 0.092(2) 0.0104(17) -0.017(2) -0.0049(17)
C17 0.0478(18) 0.073(2) 0.0471(17) 0.0096(15) -0.0062(14) -0.0088(16)
C18 0.064(2) 0.114(3) 0.0484(19) 0.010(2) -0.0024(16) -0.006(2)
C19 0.063(2) 0.116(3) 0.054(2) -0.017(2) 0.0029(16) 0.003(2)
C20 0.062(2) 0.071(2) 0.073(2) -0.0171(18) -0.0045(18) 0.0041(17)
C21 0.0502(19) 0.062(2) 0.0553(17) -0.0004(14) -0.0023(14) 0.0005(15)
C22 0.0448(17) 0.0522(18) 0.0456(15) 0.0058(13) -0.0097(13) -0.0034(14)
N1 0.0463(16) 0.0618(18) 0.0596(17) 0.0067(13) -0.0135(12) -0.0052(13)
N2 0.0672(19) 0.0678(19) 0.0626(17) 0.0265(13) -0.0048(14) -0.0129(14)
O1 0.099(2) 0.0886(18) 0.0541(14) 0.0128(12) -0.0212(13) -0.0126(14)
O2 0.0709(16) 0.0622(16) 0.0949(17) 0.0032(13) -0.0163(13) 0.0134(12)
O3 0.085(2) 0.117(2) 0.0642(15) -0.0214(14) -0.0098(13) 0.0299(17)

loop_
_atom_type_symbol
_atom_type_description
_atom_type_scat_dispersion_real
_atom_type_scat_dispersion_imag
_atom_type_scat_source
C C 0.0033 0.0016 'International Tables Vol C Tables 4.2.6.8 and 6.1.1.4'
H H 0.0000 0.0000 'International Tables Vol C Tables 4.2.6.8 and 6.1.1.4'
N N 0.0061 0.0033 'International Tables Vol C Tables 4.2.6.8 and 6.1.1.4'
O O 0.0106 0.0060 'International Tables Vol C Tables 4.2.6.8 and 6.1.1.4'

loop_
_geom_angle_atom_site_label_1
_geom_angle_atom_site_label_2
_geom_angle_atom_site_label_3
_geom_angle
C2 C1 C6 123.8(3)
C2 C1 N1 116.0(2)
C6 C1 N1 120.1(2)
C3 C2 C1 118.7(3)
C3 C2 H2 120.6
C1 C2 H2 120.6
C4 C3 C2 119.5(3)
C4 C3 H3 120.2
C2 C3 H3 120.2
C3 C4 C5 120.7(3)
C3 C4 H4 119.7
C5 C4 H4 119.7
C4 C5 C6 122.6(3)
C4 C5 H5 118.7
C6 C5 H5 118.7
C5 C6 C1 114.6(3)
C5 C6 C7 123.1(2)
C1 C6 C7 122.0(2)
C14 C7 C8 114.1(2)
C14 C7 C6 110.3(2)
C8 C7 C6 112.4(2)
C14 C7 H7 106.5
C8 C7 H7 106.5
C6 C7 H7 106.5
C13 C8 C9 119.4(3)
C13 C8 C7 124.1(3)
C9 C8 C7 116.5(3)
O3 C9 C8 122.0(3)
O3 C9 C10 119.8(4)
C8 C9 C10 117.3(4)
O3 C9 C10' 121.7(4)
C8 C9 C10' 114.6(5)
C10 C9 C10' 23.3(4)
C11' C10' C9 108.5(6)
C11' C10' H10A 110.0
C9 C10' H10A 110.0
C11' C10' H10B 110.0
C9 C10' H10B 110.0
H10A C10' H10B 108.4
C10' C11' C12 105.7(6)
C10' C11' H11A 110.6
C12 C11' H11A 110.6
C10' C11' H11B 110.6
C12 C11' H11B 110.6
H11A C11' H11B 108.7
C9 C10 C11 107.7(5)
C9 C10 H10C 110.2
C11 C10 H10C 110.2
C9 C10 H10D 110.2
C11 C10 H10D 110.2
H10C C10 H10D 108.5
C12 C11 C10 110.7(5)
C12 C11 H11C 109.5
C10 C11 H11C 109.5
C12 C11 H11D 109.5
C10 C11 H11D 109.5
H11C C11 H11D 108.1
C12 C11 H12A 36.5
C10 C11 H12A 141.7
H11C C11 H12A 78.4
H11D C11 H12A 102.7
C13 C12 C11 111.5(4)
C13 C12 C11' 108.8(4)
C11 C12 C11' 37.1(3)
C13 C12 H12A 110.0
C11 C12 H12A 74.7
C11' C12 H12A 109.9
C13 C12 H12B 109.8
C11 C12 H12B 134.4
C11' C12 H12B 110.2
H12A C12 H12B 108.3
C8 C13 C12 125.5(3)
C8 C13 H13 117.3
C12 C13 H13 117.3
C15 C14 C22 107.0(3)
C15 C14 C7 124.2(3)
C22 C14 C7 128.7(2)
N2 C15 C14 108.8(3)
N2 C15 C16 120.6(3)
C14 C15 C16 130.6(3)
C15 C16 H16A 109.5
C15 C16 H16B 109.5
H16A C16 H16B 109.5
C15 C16 H16C 109.5
H16A C16 H16C 109.5
H16B C16 H16C 109.5
N2 C17 C18 129.4(3)
N2 C17 C22 107.2(3)
C18 C17 C22 123.4(3)
C19 C18 C17 117.5(3)
C19 C18 H18 121.3
C17 C18 H18 121.3
C18 C19 C20 121.4(3)
C18 C19 H19 119.3
C20 C19 H19 119.3
C21 C20 C19 121.0(3)
C21 C20 H20 119.5
C19 C20 H20 119.5
C20 C21 C22 119.3(3)
C20 C21 H21 120.3
C22 C21 H21 120.3
C21 C22 C17 117.4(3)
C21 C22 C14 135.6(3)
C17 C22 C14 107.0(3)
O1 N1 O2 123.7(3)
O1 N1 C1 117.8(3)
O2 N1 C1 118.5(3)
C17 N2 C15 110.0(2)
C17 N2 H2' 125.0
C15 N2 H2' 125.0

loop_
_geom_bond_atom_site_label_1
_geom_bond_atom_site_label_2
_geom_bond_distance
C1 C2 1.381(4)
C1 C6 1.395(4)
C1 N1 1.465(4)
C2 C3 1.380(4)
C2 H2 0.9300
C3 C4 1.366(4)
C3 H3 0.9300
C4 C5 1.375(4)
C4 H4 0.9300
C5 C6 1.391(4)
C5 H5 0.9300
C6 C7 1.531(4)
C7 C14 1.510(4)
C7 C8 1.524(4)
C7 H7 0.9800
C8 C13 1.326(4)
C8 C9 1.477(4)
C9 O3 1.221(4)
C9 C10 1.533(7)
C9 C10' 1.533(9)
C10' C11' 1.473(11)
C10' H10A 0.9700
C10' H10B 0.9700
C11' C12 1.585(9)
C11' H11A 0.9700
C11' H11B 0.9700
C10 C11 1.547(10)
C10 H10C 0.9700
C10 H10D 0.9700
C11 C12 1.519(7)
C11 H11C 0.9700
C11 H11D 0.9700
C11 H12A 1.5726
C12 C13 1.497(4)
C12 H12A 0.9700
C12 H12B 0.9700
C13 H13 0.9300
C14 C15 1.371(4)
C14 C22 1.431(4)
C15 N2 1.371(4)
C15 C16 1.485(5)
C16 H16A 0.9600
C16 H16B 0.9600
C16 H16C 0.9600
C17 N2 1.366(4)
C17 C18 1.382(5)
C17 C22 1.407(4)
C18 C19 1.366(5)
C18 H18 0.9300
C19 C20 1.394(5)
C19 H19 0.9300
C20 C21 1.379(4)
C20 H20 0.9300
C21 C22 1.405(4)
C21 H21 0.9300
N1 O1 1.216(3)
N1 O2 1.224(3)
N2 H2' 0.8600
